data_4036566
loop_
_publ_author_name
'Saulnier, Steve'
'Golovanov, Alexander A.'
'Ivanov, Alexandr Yu'
'Boyarskaya, Irina A.'
'Vasilyev, Aleksander V.'

_publ_section_title
;
 Transformations of Conjugated Enynones in the Superacid CF3SO3H.
 Synthesis of Butadienyl Triflates, Indanones, and Indenes.
;
_journal_issue 5
_journal_name_full 'The Journal of organic chemistry'
_journal_page_first 1967
_journal_page_last 1980
_journal_paper_doi 10.1021/acs.joc.5b02785
_journal_volume 81
_journal_year 2016
_chemical_formula_moiety 'C18 H16 O3'
_chemical_formula_sum 'C18 H16 O3'
_chemical_formula_weight 280.31
_space_group_crystal_system monoclinic
_space_group_IT_number 14
_space_group_name_Hall '-P 2ybc'
_space_group_name_H-M_alt 'P 1 21/c 1'
_atom_sites_solution_hydrogens mixed
_atom_sites_solution_primary direct
_audit_creation_date 2015-08-19
_audit_creation_method
;
Olex2 1.2
(compiled 2015.01.26 svn.r3150 for OlexSys, GUI svn.r4998)
;
_cell_angle_alpha 90
_cell_angle_beta 98.184(2)
_cell_angle_gamma 90
_cell_formula_units_Z 4
_cell_length_a 17.2307(4)
_cell_length_b 5.43162(16)
_cell_length_c 14.8169(4)
_cell_measurement_reflns_used 5235
_cell_measurement_temperature 100.01(10)
_cell_measurement_theta_max 75.7420
_cell_measurement_theta_min 6.0210
_cell_volume 1372.60(6)
_computing_cell_refinement
;
CrysAlisPro, Agilent Technologies,
Version 1.171.36.32 (release 02-08-2013 CrysAlis171 .NET)
(compiled Aug  2 2013,16:46:58)
;
_computing_data_collection
;
CrysAlisPro, Agilent Technologies,
Version 1.171.36.32 (release 02-08-2013 CrysAlis171 .NET)
(compiled Aug  2 2013,16:46:58)
;
_computing_data_reduction
;
CrysAlisPro, Agilent Technologies,
Version 1.171.36.32 (release 02-08-2013 CrysAlis171 .NET)
(compiled Aug  2 2013,16:46:58)
;
_computing_molecular_graphics 'Olex2 (Dolomanov et al., 2009)'
_computing_publication_material 'Olex2 (Dolomanov et al., 2009)'
_computing_structure_refinement 'ShelXL (Sheldrick, 2008)'
_computing_structure_solution 'ShelXT (Sheldrick, 2015)'
_diffrn_ambient_temperature 100.01(10)
_diffrn_detector_area_resol_mean 10.3829
_diffrn_measured_fraction_theta_full 1.000
_diffrn_measured_fraction_theta_max 0.998
_diffrn_measurement_details
;
#__ type_ start__ end____ width___ exp.time_
  1 omega    0.00   33.00   1.0000    5.0000
omega____ theta____ kappa____ phi______ frames
    -      -40.3787   38.0000  120.0000 33

#__ type_ start__ end____ width___ exp.time_
  2 omega  -67.00   34.00   1.0000    5.0000
omega____ theta____ kappa____ phi______ frames
    -      -40.3787   57.0000  -30.0000 101

#__ type_ start__ end____ width___ exp.time_
  3 omega -106.00  -23.00   1.0000    5.0000
omega____ theta____ kappa____ phi______ frames
    -      -40.3787  -57.0000 -180.0000 83

#__ type_ start__ end____ width___ exp.time_
  4 omega   82.00  108.00   1.0000    5.0000
omega____ theta____ kappa____ phi______ frames
    -       40.3787 -178.0000  -90.0000 26

#__ type_ start__ end____ width___ exp.time_
  5 omega   32.00  108.00   1.0000   15.0000
omega____ theta____ kappa____ phi______ frames
    -      113.0000  -95.0000   60.0000 76

#__ type_ start__ end____ width___ exp.time_
  6 omega   38.00   81.00   1.0000   15.0000
omega____ theta____ kappa____ phi______ frames
    -      113.0000  -30.0000   30.0000 43

#__ type_ start__ end____ width___ exp.time_
  7 omega   35.00   89.00   1.0000   15.0000
omega____ theta____ kappa____ phi______ frames
    -      113.0000  -30.0000  -90.0000 54

#__ type_ start__ end____ width___ exp.time_
  8 omega   64.00  109.00   1.0000   15.0000
omega____ theta____ kappa____ phi______ frames
    -      113.0000  178.0000    0.0000 45

#__ type_ start__ end____ width___ exp.time_
  9 omega   81.00  108.00   1.0000   15.0000
omega____ theta____ kappa____ phi______ frames
    -      113.0000  -95.0000  150.0000 27

#__ type_ start__ end____ width___ exp.time_
 10 omega  125.00  151.00   1.0000   15.0000
omega____ theta____ kappa____ phi______ frames
    -      113.0000  112.0000 -150.0000 26

#__ type_ start__ end____ width___ exp.time_
 11 omega   61.00   87.00   1.0000   15.0000
omega____ theta____ kappa____ phi______ frames
    -      113.0000  178.0000   60.0000 26

#__ type_ start__ end____ width___ exp.time_
 12 omega  117.00  145.00   1.0000   15.0000
omega____ theta____ kappa____ phi______ frames
    -      113.0000  178.0000  -30.0000 28

#__ type_ start__ end____ width___ exp.time_
 13 omega  123.00  169.00   1.0000   15.0000
omega____ theta____ kappa____ phi______ frames
    -      113.0000   98.0000 -116.0000 46

#__ type_ start__ end____ width___ exp.time_
 14 omega   64.00   99.00   1.0000   15.0000
omega____ theta____ kappa____ phi______ frames
    -      113.0000  -45.0000  -90.0000 35

#__ type_ start__ end____ width___ exp.time_
 15 omega   39.00   80.00   1.0000   15.0000
omega____ theta____ kappa____ phi______ frames
    -      113.0000  -77.0000 -180.0000 41

#__ type_ start__ end____ width___ exp.time_
 16 omega   77.00  139.00   1.0000   15.0000
omega____ theta____ kappa____ phi______ frames
    -      113.0000  -61.0000   30.0000 62

#__ type_ start__ end____ width___ exp.time_
 17 omega   38.00   77.00   1.0000   15.0000
omega____ theta____ kappa____ phi______ frames
    -      113.0000  -95.0000  -90.0000 39

#__ type_ start__ end____ width___ exp.time_
 18 omega  104.00  169.00   1.0000   15.0000
omega____ theta____ kappa____ phi______ frames
    -      113.0000  112.0000  -30.0000 65

#__ type_ start__ end____ width___ exp.time_
 19 omega  100.00  136.00   1.0000   15.0000
omega____ theta____ kappa____ phi______ frames
    -      113.0000  -77.0000 -180.0000 36

#__ type_ start__ end____ width___ exp.time_
 20 omega  103.00  159.00   1.0000   15.0000
omega____ theta____ kappa____ phi______ frames
    -      113.0000   45.0000 -120.0000 56

#__ type_ start__ end____ width___ exp.time_
 21 omega   39.00   65.00   1.0000   15.0000
omega____ theta____ kappa____ phi______ frames
    -      113.0000  -95.0000  150.0000 26

#__ type_ start__ end____ width___ exp.time_
 22 omega   81.00  107.00   1.0000   15.0000
omega____ theta____ kappa____ phi______ frames
    -      113.0000  -95.0000  120.0000 26

#__ type_ start__ end____ width___ exp.time_
 23 omega   68.00   94.00   1.0000   15.0000
omega____ theta____ kappa____ phi______ frames
    -      113.0000 -112.0000   60.0000 26

#__ type_ start__ end____ width___ exp.time_
 24 omega  125.00  150.00   1.0000   15.0000
omega____ theta____ kappa____ phi______ frames
    -      113.0000  178.0000   60.0000 25

#__ type_ start__ end____ width___ exp.time_
 25 omega   79.00  105.00   1.0000   15.0000
omega____ theta____ kappa____ phi______ frames
    -      113.0000   77.0000 -150.0000 26

#__ type_ start__ end____ width___ exp.time_
 26 omega  -25.00   36.00   1.0000    5.0000
omega____ theta____ kappa____ phi______ frames
    -      -40.3787   38.0000 -150.0000 61

#__ type_ start__ end____ width___ exp.time_
 27 omega -113.00  -31.00   1.0000    5.0000
omega____ theta____ kappa____ phi______ frames
    -      -40.3787  -57.0000   60.0000 82

#__ type_ start__ end____ width___ exp.time_
 28 omega   71.00   98.00   1.0000    5.0000
omega____ theta____ kappa____ phi______ frames
    -       40.3787  178.0000    0.0000 27

#__ type_ start__ end____ width___ exp.time_
 29 omega   57.00  104.00   1.0000    5.0000
omega____ theta____ kappa____ phi______ frames
    -       40.3787  178.0000 -150.0000 47

#__ type_ start__ end____ width___ exp.time_
 30 omega   62.00   90.00   1.0000   15.0000
omega____ theta____ kappa____ phi______ frames
    -      113.0000  -30.0000  150.0000 28

#__ type_ start__ end____ width___ exp.time_
 31 omega   38.00   64.00   1.0000   15.0000
omega____ theta____ kappa____ phi______ frames
    -      113.0000  -77.0000 -150.0000 26

#__ type_ start__ end____ width___ exp.time_
 32 omega  105.00  131.00   1.0000   15.0000
omega____ theta____ kappa____ phi______ frames
    -      113.0000   77.0000  -30.0000 26

#__ type_ start__ end____ width___ exp.time_
 33 omega  149.00  175.00   1.0000   15.0000
omega____ theta____ kappa____ phi______ frames
    -      113.0000   61.0000  -90.0000 26

#__ type_ start__ end____ width___ exp.time_
 34 omega  110.00  136.00   1.0000   15.0000
omega____ theta____ kappa____ phi______ frames
    -      113.0000   61.0000  -60.0000 26

#__ type_ start__ end____ width___ exp.time_
 35 omega   92.00  118.00   1.0000   15.0000
omega____ theta____ kappa____ phi______ frames
    -      113.0000  -77.0000  -60.0000 26

#__ type_ start__ end____ width___ exp.time_
 36 omega   87.00  135.00   1.0000   15.0000
omega____ theta____ kappa____ phi______ frames
    -      113.0000   45.0000  -30.0000 48

#__ type_ start__ end____ width___ exp.time_
 37 omega   33.00   82.00   1.0000   15.0000
omega____ theta____ kappa____ phi______ frames
    -      113.0000  -95.0000  120.0000 49

#__ type_ start__ end____ width___ exp.time_
 38 omega   55.00   80.00   1.0000   15.0000
omega____ theta____ kappa____ phi______ frames
    -      113.0000  -15.0000  150.0000 25

#__ type_ start__ end____ width___ exp.time_
 39 omega  123.00  166.00   1.0000   15.0000
omega____ theta____ kappa____ phi______ frames
    -      113.0000  112.0000   60.0000 43

#__ type_ start__ end____ width___ exp.time_
 40 omega   40.00   85.00   1.0000   15.0000
omega____ theta____ kappa____ phi______ frames
    -      113.0000 -112.0000 -180.0000 45

#__ type_ start__ end____ width___ exp.time_
 41 omega   94.00  135.00   1.0000   15.0000
omega____ theta____ kappa____ phi______ frames
    -      113.0000   61.0000  -90.0000 41

#__ type_ start__ end____ width___ exp.time_
 42 omega   60.00   87.00   1.0000   15.0000
omega____ theta____ kappa____ phi______ frames
    -      113.0000  -95.0000   90.0000 27

#__ type_ start__ end____ width___ exp.time_
 43 omega   55.00   80.00   1.0000   15.0000
omega____ theta____ kappa____ phi______ frames
    -      113.0000  -45.0000 -180.0000 25
;
_diffrn_measurement_device_type 'SuperNova, Dual, Cu at zero, Atlas'
_diffrn_measurement_method '\w scans'
_diffrn_orient_matrix_UB_11 0.0088508000
_diffrn_orient_matrix_UB_12 -0.2634409000
_diffrn_orient_matrix_UB_13 0.0386132000
_diffrn_orient_matrix_UB_21 -0.0884173000
_diffrn_orient_matrix_UB_22 -0.0439280000
_diffrn_orient_matrix_UB_23 -0.0287443000
_diffrn_orient_matrix_UB_31 0.0163272000
_diffrn_orient_matrix_UB_32 -0.0954264000
_diffrn_orient_matrix_UB_33 -0.0933594000
_diffrn_radiation_monochromator mirror
_diffrn_radiation_type CuK\a
_diffrn_radiation_wavelength 1.54184
_diffrn_reflns_av_R_equivalents 0.0331
_diffrn_reflns_av_unetI/netI 0.0245
_diffrn_reflns_Laue_measured_fraction_full 1.000
_diffrn_reflns_Laue_measured_fraction_max 0.998
_diffrn_reflns_limit_h_max 21
_diffrn_reflns_limit_h_min -21
_diffrn_reflns_limit_k_max 6
_diffrn_reflns_limit_k_min -6
_diffrn_reflns_limit_l_max 16
_diffrn_reflns_limit_l_min -18
_diffrn_reflns_number 13383
_diffrn_reflns_point_group_measured_fraction_full 1.000
_diffrn_reflns_point_group_measured_fraction_max 0.998
_diffrn_reflns_theta_full 67.684
_diffrn_reflns_theta_max 76.329
_diffrn_reflns_theta_min 5.187
_diffrn_source 'SuperNova (Cu) X-ray Source'
_exptl_absorpt_coefficient_mu 0.740
_exptl_absorpt_correction_T_max 1.00000
_exptl_absorpt_correction_T_min 0.74336
_exptl_absorpt_correction_type multi-scan
_exptl_absorpt_process_details
;
CrysAlisPro, Agilent Technologies,
Version 1.171.36.32 (release 02-08-2013 CrysAlis171 .NET)
(compiled Aug  2 2013,16:46:58)
Empirical absorption correction using spherical harmonics,
 implemented in SCALE3 ABSPACK scaling algorithm.
;
_exptl_crystal_colour
;
;
_exptl_crystal_density_diffrn 1.356
_exptl_crystal_description
;
;
_exptl_crystal_F_000 592
_exptl_crystal_size_max 0.2
_exptl_crystal_size_mid 0.15
_exptl_crystal_size_min 0.1
_refine_diff_density_max 0.299
_refine_diff_density_min -0.206
_refine_diff_density_rms 0.044
_refine_ls_extinction_method none
_refine_ls_goodness_of_fit_ref 1.024
_refine_ls_hydrogen_treatment mixed
_refine_ls_matrix_type full
_refine_ls_number_parameters 199
_refine_ls_number_reflns 2869
_refine_ls_number_restraints 0
_refine_ls_restrained_S_all 1.024
_refine_ls_R_factor_all 0.0453
_refine_ls_R_factor_gt 0.0376
_refine_ls_shift/su_max 0.001
_refine_ls_shift/su_mean 0.000
_refine_ls_structure_factor_coef Fsqd
_refine_ls_weighting_details 'w=1/[\s^2^(Fo^2^)+(0.1000P)^2^] where P=(Fo^2^+2Fc^2^)/3'
_refine_ls_weighting_scheme calc
_refine_ls_wR_factor_gt 0.1200
_refine_ls_wR_factor_ref 0.1304
_reflns_Friedel_coverage 0.000
_reflns_number_gt 2441
_reflns_number_total 2869
_reflns_threshold_expression 'I > 2\s(I)'
_cod_data_source_file jo5b02785_si_004.cif
_cod_data_source_block sau_159
_cod_database_code 4036566
_chemical_oxdiff_formula 'C10 H10 O3'
_shelx_space_group_comment
;
The symmetry employed for this shelxl refinement is uniquely defined
by the following loop, which should always be used as a source of
symmetry information in preference to the above space-group names.
They are only intended as comments.
;
_reflns_odcompleteness_completeness 95.13
_reflns_odcompleteness_iscentric 1
_reflns_odcompleteness_theta 80.95
_olex2_refinement_description
;
1. Fixed Uiso
 At 1.2 times of:
  All C(H) groups, All C(H,H) groups
 At 1.5 times of:
  All C(H,H,H) groups
2.a Ternary CH refined with riding coordinates:
 C00D(H00D)
2.b Secondary CH2 refined with riding coordinates:
 C00A(H00A,H00B)
2.c Aromatic/amide H refined with riding coordinates:
 C006(H006), C007(H007), C008(H008), C009(H009), C00I(H00I), C00J(H00J),
 C00K(H00K), C00L(H00L)
2.d Idealised Me refined as rotating group:
 C00H(H00F,H00G,H00H)
;
_shelx_shelxl_version_number 2014/7
_olex2_submission_special_instructions 'No special instructions were received'

loop_
_space_group_symop_operation_xyz
'x, y, z'
'-x, y+1/2, -z+1/2'
'-x, -y, -z'
'x, -y-1/2, z-1/2'

loop_
_atom_site_label
_atom_site_type_symbol
_atom_site_fract_x
_atom_site_fract_y
_atom_site_fract_z
_atom_site_U_iso_or_equiv
_atom_site_adp_type
_atom_site_occupancy
_atom_site_site_symmetry_order
_atom_site_calc_flag
_atom_site_refinement_flags_posn
O001 O 0.32770(5) 0.01568(16) 0.56100(6) 0.0223(2) Uani 1 1 d .
O002 O 0.67807(5) -0.17905(17) 0.73710(6) 0.0248(2) Uani 1 1 d .
O003 O 0.87476(6) 0.5518(2) 0.89807(7) 0.0334(3) Uani 1 1 d .
C004 C 0.56696(7) 0.0114(2) 0.65426(7) 0.0166(3) Uani 1 1 d .
C005 C 0.40606(7) 0.0277(2) 0.59008(7) 0.0184(3) Uani 1 1 d .
C006 C 0.51758(7) -0.1807(2) 0.67337(7) 0.0178(3) Uani 1 1 d .
H006 H 0.5383 -0.3143 0.7080 0.021 Uiso 1 1 calc R
C007 C 0.53426(7) 0.2110(2) 0.60292(8) 0.0177(3) Uani 1 1 d .
H007 H 0.5665 0.3394 0.5897 0.021 Uiso 1 1 calc R
C008 C 0.43821(7) -0.1732(2) 0.64122(7) 0.0190(3) Uani 1 1 d .
H008 H 0.4061 -0.3027 0.6537 0.023 Uiso 1 1 calc R
C009 C 0.45445(7) 0.2218(2) 0.57110(8) 0.0189(3) Uani 1 1 d .
H009 H 0.4335 0.3568 0.5375 0.023 Uiso 1 1 calc R
C00A C 0.70551(7) 0.2017(2) 0.66706(8) 0.0186(3) Uani 1 1 d .
H00A H 0.6870 0.3568 0.6885 0.022 Uiso 1 1 calc R
H00B H 0.7029 0.2122 0.6013 0.022 Uiso 1 1 calc R
C00B C 0.65218(7) -0.0040(2) 0.69032(8) 0.0183(3) Uani 1 1 d .
C00C C 0.84537(6) 0.3406(2) 0.67155(8) 0.0197(3) Uani 1 1 d .
C00D C 0.79096(7) 0.1619(2) 0.70978(8) 0.0194(3) Uani 1 1 d .
H00D H 0.8068 -0.0074 0.6985 0.023 Uiso 1 1 calc R
C00E C 0.88073(7) 0.5031(2) 0.73768(8) 0.0211(3) Uani 1 1 d .
C00F C 0.85623(7) 0.4427(3) 0.82659(9) 0.0234(3) Uani 1 1 d .
C00G C 0.80465(7) 0.2144(3) 0.81333(8) 0.0244(3) Uani 1 1 d .
C00H C 0.28940(7) 0.2328(2) 0.52204(9) 0.0245(3) Uani 1 1 d .
H00F H 0.3087 0.2719 0.4661 0.037 Uiso 1 1 calc GR
H00G H 0.2999 0.3675 0.5639 0.037 Uiso 1 1 calc GR
H00H H 0.2339 0.2046 0.5099 0.037 Uiso 1 1 calc GR
C00I C 0.86176(7) 0.3574(3) 0.58236(9) 0.0245(3) Uani 1 1 d .
H00I H 0.8396 0.2476 0.5379 0.029 Uiso 1 1 calc R
C00J C 0.93151(7) 0.6883(2) 0.71719(10) 0.0256(3) Uani 1 1 d .
H00J H 0.9547 0.7953 0.7621 0.031 Uiso 1 1 calc R
C00K C 0.94641(7) 0.7083(3) 0.62821(10) 0.0285(3) Uani 1 1 d .
H00K H 0.9793 0.8321 0.6125 0.034 Uiso 1 1 calc R
C00L C 0.91216(7) 0.5425(3) 0.56145(9) 0.0284(3) Uani 1 1 d .
H00L H 0.9234 0.5566 0.5021 0.034 Uiso 1 1 calc R
H00C H 0.7549(11) 0.251(4) 0.8406(12) 0.030(4) Uiso 1 1 d .
H00E H 0.8329(11) 0.082(4) 0.8474(12) 0.029(4) Uiso 1 1 d .

loop_
_atom_site_aniso_label
_atom_site_aniso_U_11
_atom_site_aniso_U_22
_atom_site_aniso_U_33
_atom_site_aniso_U_23
_atom_site_aniso_U_13
_atom_site_aniso_U_12
O001 0.0194(4) 0.0223(5) 0.0247(4) 0.0011(3) 0.0019(3) -0.0013(3)
O002 0.0227(4) 0.0204(5) 0.0312(5) 0.0071(3) 0.0035(3) 0.0011(3)
O003 0.0286(5) 0.0427(6) 0.0295(5) -0.0118(4) 0.0059(4) -0.0051(4)
C004 0.0201(6) 0.0149(6) 0.0158(5) -0.0018(4) 0.0058(4) -0.0004(4)
C005 0.0203(5) 0.0200(6) 0.0155(5) -0.0038(4) 0.0041(4) -0.0019(4)
C006 0.0236(6) 0.0146(5) 0.0159(5) -0.0002(4) 0.0051(4) -0.0004(4)
C007 0.0210(6) 0.0150(6) 0.0180(5) -0.0009(4) 0.0063(4) -0.0020(4)
C008 0.0228(6) 0.0173(6) 0.0178(5) -0.0017(4) 0.0058(4) -0.0031(4)
C009 0.0235(6) 0.0162(6) 0.0175(5) 0.0012(4) 0.0051(4) 0.0016(4)
C00A 0.0186(5) 0.0166(6) 0.0211(5) 0.0004(4) 0.0042(4) 0.0004(4)
C00B 0.0219(6) 0.0164(6) 0.0176(5) -0.0010(4) 0.0066(4) 0.0000(4)
C00C 0.0158(5) 0.0190(6) 0.0245(6) 0.0030(4) 0.0031(4) 0.0023(4)
C00D 0.0186(5) 0.0189(6) 0.0214(5) 0.0010(4) 0.0051(4) 0.0002(4)
C00E 0.0159(5) 0.0199(6) 0.0277(6) 0.0003(4) 0.0039(4) 0.0037(4)
C00F 0.0177(5) 0.0261(6) 0.0266(6) -0.0029(5) 0.0032(4) 0.0020(4)
C00G 0.0227(6) 0.0297(7) 0.0208(6) 0.0017(5) 0.0028(5) -0.0031(5)
C00H 0.0222(6) 0.0234(6) 0.0273(6) -0.0006(5) 0.0013(4) 0.0024(5)
C00I 0.0214(5) 0.0289(7) 0.0236(6) 0.0030(5) 0.0043(4) 0.0008(5)
C00J 0.0177(5) 0.0198(6) 0.0392(7) -0.0013(5) 0.0044(5) 0.0009(4)
C00K 0.0170(5) 0.0259(7) 0.0431(8) 0.0102(5) 0.0060(5) 0.0009(4)
C00L 0.0198(6) 0.0373(8) 0.0290(6) 0.0118(5) 0.0061(5) 0.0036(5)

loop_
_atom_type_symbol
_atom_type_description
_atom_type_scat_dispersion_real
_atom_type_scat_dispersion_imag
_atom_type_scat_source
C C 0.0181 0.0091 'International Tables Vol C Tables 4.2.6.8 and 6.1.1.4'
H H 0.0000 0.0000 'International Tables Vol C Tables 4.2.6.8 and 6.1.1.4'
O O 0.0492 0.0322 'International Tables Vol C Tables 4.2.6.8 and 6.1.1.4'

loop_
_geom_angle_atom_site_label_1
_geom_angle_atom_site_label_2
_geom_angle_atom_site_label_3
_geom_angle
C005 O001 C00H 117.92(10)
C006 C004 C00B 118.78(10)
C007 C004 C006 118.61(10)
C007 C004 C00B 122.61(10)
O001 C005 C008 115.70(10)
O001 C005 C009 124.53(11)
C009 C005 C008 119.76(11)
C004 C006 H006 119.7
C008 C006 C004 120.53(11)
C008 C006 H006 119.7
C004 C007 H007 119.3
C009 C007 C004 121.36(11)
C009 C007 H007 119.3
C005 C008 H008 119.8
C006 C008 C005 120.39(11)
C006 C008 H008 119.8
C005 C009 H009 120.3
C007 C009 C005 119.34(11)
C007 C009 H009 120.3
H00A C00A H00B 107.9
C00B C00A H00A 109.1
C00B C00A H00B 109.1
C00B C00A C00D 112.31(10)
C00D C00A H00A 109.1
C00D C00A H00B 109.1
O002 C00B C004 120.50(11)
O002 C00B C00A 121.17(10)
C004 C00B C00A 118.33(10)
C00E C00C C00D 112.03(11)
C00I C00C C00D 128.09(11)
C00I C00C C00E 119.88(12)
C00A C00D H00D 109.6
C00A C00D C00G 112.69(10)
C00C C00D C00A 111.38(10)
C00C C00D H00D 109.6
C00C C00D C00G 103.77(10)
C00G C00D H00D 109.6
C00C C00E C00F 109.55(11)
C00C C00E C00J 121.94(12)
C00J C00E C00F 128.50(12)
O003 C00F C00E 126.57(13)
O003 C00F C00G 125.85(12)
C00E C00F C00G 107.57(11)
C00D C00G H00C 114.3(10)
C00D C00G H00E 112.0(11)
C00F C00G C00D 106.40(10)
C00F C00G H00C 107.4(11)
C00F C00G H00E 107.2(11)
H00C C00G H00E 109.1(15)
O001 C00H H00F 109.5
O001 C00H H00G 109.5
O001 C00H H00H 109.5
H00F C00H H00G 109.5
H00F C00H H00H 109.5
H00G C00H H00H 109.5
C00C C00I H00I 120.8
C00L C00I C00C 118.41(12)
C00L C00I H00I 120.8
C00E C00J H00J 120.9
C00K C00J C00E 118.13(12)
C00K C00J H00J 120.9
C00J C00K H00K 119.8
C00J C00K C00L 120.32(12)
C00L C00K H00K 119.8
C00I C00L C00K 121.29(12)
C00I C00L H00L 119.4
C00K C00L H00L 119.4

loop_
_geom_bond_atom_site_label_1
_geom_bond_atom_site_label_2
_geom_bond_distance
O001 C005 1.3591(15)
O001 C00H 1.4321(15)
O002 C00B 1.2229(15)
O003 C00F 1.2160(17)
C004 C006 1.4005(16)
C004 C007 1.3965(16)
C004 C00B 1.4916(16)
C005 C008 1.3975(17)
C005 C009 1.3972(17)
C006 H006 0.9300
C006 C008 1.3832(17)
C007 H007 0.9300
C007 C009 1.3900(17)
C008 H008 0.9300
C009 H009 0.9300
C00A H00A 0.9700
C00A H00B 0.9700
C00A C00B 1.5170(16)
C00A C00D 1.5330(16)
C00C C00D 1.5142(16)
C00C C00E 1.3932(17)
C00C C00I 1.3931(17)
C00D H00D 0.9800
C00D C00G 1.5453(16)
C00E C00F 1.4764(17)
C00E C00J 1.3945(17)
C00F C00G 1.5218(18)
C00G H00C 1.019(19)
C00G H00E 0.969(19)
C00H H00F 0.9600
C00H H00G 0.9600
C00H H00H 0.9600
C00I H00I 0.9300
C00I C00L 1.3917(19)
C00J H00J 0.9300
C00J C00K 1.383(2)
C00K H00K 0.9300
C00K C00L 1.404(2)
C00L H00L 0.9300
